data_2001837
loop_
_publ_author_name
'Trotter, J.'
'Yee, V. C.'

_publ_section_title
;
 Structure of dimethyl
 9-chloro-9,10-dihydro-9,10-ethenoanthracene-11,12-dicarboxylate
;
_journal_issue 4
_journal_name_full 'Acta Crystallographica Section C'
_journal_page_first 846
_journal_page_last 848
_journal_paper_doi 10.1107/S0108270192011880
_journal_volume 49
_journal_year 1993
_chemical_formula_moiety 'C20 H15 Cl O4'
_chemical_formula_sum 'C20 H15 Cl O4'
_chemical_formula_weight 354.79
_chemical_name_systematic
;
Dimethyl 9-chloro-9,10-dihydro-9,10-ethenoanthracene-11,12-
dicarboxylate
;
_space_group_IT_number 14
_symmetry_cell_setting monoclinic
_symmetry_space_group_name_Hall '-P 2yab'
_symmetry_space_group_name_H-M 'P 1 21/a 1'
_cell_angle_alpha 90.0
_cell_angle_beta 104.250(10)
_cell_angle_gamma 90.0
_cell_formula_units_Z 4
_cell_length_a 11.8650(10)
_cell_length_b 13.8000(10)
_cell_length_c 10.5680(10)
_cell_measurement_reflns_used 25
_cell_measurement_temperature 294
_cell_measurement_theta_max 46
_cell_measurement_theta_min 31
_cell_volume 1677.1(3)
_computing_cell_refinement CAD4
_computing_data_collection CAD4
_computing_data_reduction 'local programs'
_computing_molecular_graphics 'ORTEPII (Johnson, 1976)'
_computing_structure_refinement 'ORFLS (Busing, Martin & Levy, 1962)'
_computing_structure_solution 'Patterson and Fourier'
_diffrn_ambient_temperature 294
_diffrn_measurement_device 'Nonius CAD4-F'
_diffrn_radiation_monochromator graphite
_diffrn_radiation_source xray_tube
_diffrn_radiation_type 'Copper K\a'
_diffrn_radiation_wavelength 1.54056
_diffrn_reflns_limit_h_max 0
_diffrn_reflns_limit_h_min -14
_diffrn_reflns_limit_k_max 17
_diffrn_reflns_limit_k_min 0
_diffrn_reflns_limit_l_max 13
_diffrn_reflns_limit_l_min -12
_diffrn_reflns_number 3438
_diffrn_reflns_theta_max 75
_diffrn_standards_decay_% 0
_diffrn_standards_interval_count 150
_diffrn_standards_number 3
_exptl_absorpt_coefficient_mu 2.22
_exptl_absorpt_correction_T_max 0.79
_exptl_absorpt_correction_T_min 0.49
_exptl_absorpt_correction_type analytical
_exptl_crystal_colour colourless
_exptl_crystal_density_diffrn 1.405
_exptl_crystal_density_meas 1.400
_exptl_crystal_density_method flotation
_exptl_crystal_description prism
_exptl_crystal_F_000 736
_exptl_crystal_size_max 0.4
_exptl_crystal_size_mid 0.3
_exptl_crystal_size_min 0.2
_refine_diff_density_max .28
_refine_diff_density_min -.23
_refine_ls_extinction_coef 108.E2(4)
_refine_ls_extinction_method Coppens
_refine_ls_goodness_of_fit_obs 2.2
_refine_ls_hydrogen_treatment refall
_refine_ls_matrix_type full
_refine_ls_number_constraints 0
_refine_ls_number_parameters 287
_refine_ls_number_reflns 2291
_refine_ls_number_restraints 0
_refine_ls_R_factor_all .078
_refine_ls_R_factor_obs .046
_refine_ls_shift/esd_max '0.31 (H parameter)'
_refine_ls_shift/esd_mean .02
_refine_ls_structure_factor_coef F
_refine_ls_weighting_details 'w = 1/\s^2^(F)'
_refine_ls_weighting_scheme calc
_refine_ls_wR_factor_all .058
_refine_ls_wR_factor_obs .058
_reflns_number_observed 2291
_reflns_number_total 3438
_reflns_observed_criterion I>3\s(I)
_cod_data_source_file br1019.cif
_cod_data_source_block 9-Cl
_cod_depositor_comments
;
The following automatic conversions were performed:

'_refine_ls_weighting_scheme' value '1/\s^2^(F)' was changed to
'calc'. New tag '_refine_ls_weighting_details' was created. The value
of the new tag was set to 'w = 1/\s^2^(F)'.

Automatic conversion script
Id: cif_fix_values 3143 2015-03-26 13:38:13Z robertas 
;
_cod_original_cell_volume 1677.10(10)
_cod_original_sg_symbol_H-M 'P 21/a '
_cod_database_code 2001837

loop_
_symmetry_equiv_pos_as_xyz
x,y,z
-x,-y,-z
1/2+x,1/2-y,z
1/2-x,1/2+y,-z

loop_
_atom_site_label
_atom_site_fract_x
_atom_site_fract_y
_atom_site_fract_z
_atom_site_U_iso_or_equiv
C1 .7172(3) .2652(3) .4032(3) .050
C2 .7971(3) .2980(3) .3359(4) .055
C3 .8798(3) .3658(3) .3915(4) .053
C4 .8845(3) .4029(2) .5153(3) .046
C4a .8059(3) .3708(2) .5821(3) .040
C5 .6386(3) .5316(3) .7278(3) .052
C6 .5197(4) .5525(3) .7008(4) .064
C7 .4385(3) .4845(4) .6474(4) .065
C8 .4717(3) .3918(3) .6189(4) .057
C8a .5899(3) .3693(2) .6450(3) .045
C9 .6425(3) .2758(2) .6137(3) .046
C9a .7218(3) .3020(2) .5262(3) .041
C10 .7959(2) .4013(2) .7180(3) .040
C10a .6720(3) .4396(2) .7001(3) .042
C11 .7245(3) .2414(2) .7406(3) .043
C12 .8045(3) .3065(2) .7973(3) .040
C13 .7163(3) .1383(2) .7785(3) .047
C14 .7883(8) .0155(3) .9288(6) .084
C15 .8929(3) .2950(2) .9235(3) .042
C16 1.0831(4) .2454(6) 1.0227(5) .078
O1 .7857(3) .1167(2) .8929(2) .064
O2 .6558(2) .0815(2) .7087(3) .074
O3 .9916(2) .2603(2) .9054(2) .053
O4 .8764(2) .3170(2) 1.0267(2) .064
Cl .90330(10) .48710(10) .79410(10) .053

loop_
_atom_type_symbol
_atom_type_description
_atom_type_scat_dispersion_real
_atom_type_scat_dispersion_imag
_atom_type_scat_source
C ? .017 .009 'International Tables Vol IV Table 2.3.1'
H ? 0 0 'International Tables Vol IV Table 2.3.1'
O ? .047 .032 'International Tables Vol IV Table 2.3.1'
Cl ? .348 .702 'International Tables Vol IV Table 2.3.1'

loop_
_geom_angle_atom_site_label_1
_geom_angle_atom_site_label_2
_geom_angle_atom_site_label_3
_geom_angle
_geom_angle_publ_flag
C2 C1 C9a 119.1(3) no
C1 C2 C3 120.3(3) no
C2 C3 C4 120.7(3) no
C3 C4 C4a 119.3(3) no
C4 C4a C9a 120.4(3) no
C4 C4a C10 127.9(3) no
C9a C4a C10 111.8(3) no
C6 C5 C10a 118.2(4) no
C5 C6 C7 121.2(4) no
C6 C7 C8 120.8(4) no
C7 C8 C8a 119.1(4) no
C8 C8a C9 126.8(3) no
C8 C8a C10a 119.5(3) no
C9 C8a C10a 113.7(3) no
C8a C9 C9a 106.5(3) no
C8a C9 C11 106.4(3) no
C9a C9 C11 104.7(2) no
C1 C9a C4a 120.3(3) no
C1 C9a C9 126.8(3) no
C4a C9a C9 112.9(3) no
C4a C10 C10a 105.9(2) no
C4a C10 C12 105.5(2) no
C4a C10 Cl 113.3(2) no
C10a C10 C12 107.0(2) no
C10a C10 Cl 112.7(2) no
C12 C10 Cl 111.9(2) no
C5 C10a C8a 121.3(3) no
C5 C10a C10 127.5(3) no
C8a C10a C10 111.2(3) no
C9 C11 C12 114.4(3) no
C9 C11 C13 117.7(3) no
C12 C11 C13 127.4(3) no
C10 C12 C11 112.4(3) no
C10 C12 C15 121.0(3) no
C11 C12 C15 126.6(3) no
C11 C13 O1 113.3(3) no
C11 C13 O2 122.2(3) no
O1 C13 O2 124.4(3) no
C12 C15 O3 111.3(3) no
C12 C15 O4 123.6(3) no
O3 C15 O4 125.1(3) no
C13 O1 C14 115.3(4) no
C15 O3 C16 115.6(3) no

loop_
_geom_bond_atom_site_label_1
_geom_bond_atom_site_label_2
_geom_bond_distance
_geom_bond_publ_flag
C1 C2 1.393(5) no
C1 C9a 1.385(5) no
C2 C3 1.378(5) no
C3 C4 1.393(5) no
C4 C4a 1.374(4) no
C4a C9a 1.399(4) no
C4a C10 1.528(4) no
C5 C6 1.398(5) no
C5 C10a 1.383(5) no
C6 C7 1.364(6) no
C7 C8 1.393(6) no
C8 C8a 1.396(5) no
C8a C9 1.505(5) no
C8a C10a 1.397(4) no
C9 C9a 1.516(4) no
C9 C11 1.525(4) no
C10 C10a 1.529(4) no
C10 C12 1.543(4) no
C10 Cl 1.780(3) no
C11 C12 1.338(4) no
C11 C13 1.487(4) no
C12 C15 1.489(4) no
C13 O1 1.319(4) no
C13 O2 1.189(4) no
C14 O1 1.446(5) no
C15 O3 1.322(4) no
C15 O4 1.193(4) no
C16 O3 1.447(5) no
